data_1532697
loop_
_publ_author_name
'Latroche, M.'
'Joubert, J.M.'
'Percheron-Guegan, A.'
'Bouree-Vigneron, F.'

_publ_section_title
;
 Neutron diffraction study of the deuterides of the over-stoichiometric
 compounds La Ni5+x
;
_journal_name_full 'Journal of Solid State Chemistry'
_journal_page_first 1219
_journal_page_last 1229
_journal_volume 177
_journal_year 2004
_chemical_formula_sum 'D6.18 La0.97 Ni5.06'
_chemical_name_systematic 'La0.97 Ni5.06 D6.18'
_space_group_IT_number 186
_symmetry_space_group_name_Hall 'P 6c -2c'
_symmetry_space_group_name_H-M 'P 63 m c'
_cell_angle_alpha 90
_cell_angle_beta 90
_cell_angle_gamma 120
_cell_formula_units_Z 2
_cell_length_a 5.361
_cell_length_b 5.361
_cell_length_c 8.5732
_cell_volume 213.386
_citation_journal_id_ASTM JSSCBI
_cod_data_source_file Latroche_JSSCBI_2004_1642.cif
_cod_data_source_block D6.18La0.97Ni5.06
_cod_original_cell_volume 213.3857
_cod_database_code 1532697

loop_
_symmetry_equiv_pos_as_xyz
x,y,z
x-y,x,z+1/2
-y,x-y,z
-x,-y,z+1/2
-x+y,-x,z
y,-x+y,z+1/2
y,x,z+1/2
-x+y,y,z
-x,-x+y,z+1/2
-y,-x,z
x-y,-y,z+1/2
x,x-y,z

loop_
_atom_site_label
_atom_site_type_symbol
_atom_site_fract_x
_atom_site_fract_y
_atom_site_fract_z
_atom_site_occupancy
_atom_site_U_iso_or_equiv
D5 D 0.481 0 0.0539 0.438 0.0
Ni6 Ni 0 0 0.13 0.0275 0.0
D3 D 0.143 0.286 0.288 0.6 0.0
D4 D 0.143 0.286 0.788 0.173 0.0
Ni3 Ni 0.5 0 0.25 1 0.0
La1 La 0 0 0.0158 0.972 0.0
D6 D 0.216 0.432 0.853 0.063 0.0
Ni4 Ni 0.267 0.534 0 0.0277 0.0
D1 D 0.3333 0.6667 0.817 0.44 0.0
D7 D 0.216 0.432 0.353 0.132 0.0
Ni5 Ni 0.267 0.534 0.5 0.0277 0.0
D2 D 0.3333 0.6667 0.317 0.21 0.0
Ni1 Ni 0.3333 0.6667 0 0.917 0.0
Ni2 Ni 0.3333 0.6667 0.5 0.917 0.0
Ni7 Ni 0 0 0.87 0.0275 0.0
